data_1538875
loop_
_publ_author_name
'Oberti, R.'
'Hawthorne, F.C.'
'Ungaretti, L.'
'Cannillo, E.'

_publ_section_title
;
 (6)Al disorder in amphiboles from mantle peridotites
;
_journal_name_full 'Canadian Mineralogist'
_journal_page_first 867
_journal_page_last 878
_journal_volume 33
_journal_year 1995
_chemical_formula_sum 'Al2.82 Ca1.8 Cr0.03 F0.03 Fe0.45 H1.97 K0.01 Mg3.8 Na0.92 O23.97 Si6.1'
_chemical_name_systematic
;
(Na.92 K.01) (Ca1.8 Mg.08 Fe.12) (Mg3.72 Fe.33 Al.92 Cr.03) (Si6.1 Al1.9) O22 
F.03 (O H)1.97
;
_space_group_IT_number 12
_symmetry_space_group_name_Hall '-C 2y'
_symmetry_space_group_name_H-M 'C 1 2/m 1'
_cell_angle_alpha 90
_cell_angle_beta 105.31
_cell_angle_gamma 90
_cell_formula_units_Z 2
_cell_length_a 9.854
_cell_length_b 17.935
_cell_length_c 5.285
_cell_volume 900.879
_citation_journal_id_ASTM CAMIA6
_cod_data_source_file Oberti_CAMIA6_1995_1372.cif
_cod_data_source_block H1.97Al2.82Ca1.8Cr0.03F0.03Fe0.45K0.01Mg3.8Na0.92O23.97Si6.1
_cod_original_cell_volume 900.8786
_cod_original_formula_sum
;
H1.97 Al2.82 Ca1.8 Cr0.03 F0.03 Fe0.45 K0.01 Mg3.8 Na0.92 O23.97 Si6.1
;
_cod_database_code 1538875

loop_
_symmetry_equiv_pos_as_xyz
x,y,z
-x,y,-z
-x,-y,-z
x,-y,z
x+1/2,y+1/2,z
-x+1/2,y+1/2,-z
-x+1/2,-y+1/2,-z
x+1/2,-y+1/2,z

loop_
_atom_site_label
_atom_site_type_symbol
_atom_site_fract_x
_atom_site_fract_y
_atom_site_fract_z
_atom_site_occupancy
_atom_site_U_iso_or_equiv
O3 O-2 0.1076 0 0.7189 0.985 0.0
O7 O-2 0.341 0 0.2694 1 0.0
O4 O-2 0.3677 0.2505 0.7875 1 0.0
Mg3 Mg+2 0 0 0 0.65 0.0
F1 F-1 0.1076 0 0.7189 0.015 0.0
Mg1 Mg+2 0 0.0894 0.5 0.92 0.0
Na2 Na+1 0.0169 0.5 0.0583 0.1 0.0
Al1 Al+3 0.2807 0.0854 0.303 0.475 0.0
Si1 Si+4 0.2807 0.0854 0.303 0.525 0.0
O5 O-2 0.3507 0.1417 0.1151 1 0.0
Al2 Al+3 0 0.1762 0 0.325 0.0
H1 H+1 0.1926 0 0.7648 0.985 0.0
Mg2 Mg+2 0 0.1762 0 0.615 0.0
Fe4 Fe+2 0 0.2586 0.5 0.06 0.0
Si2 Si+4 0.291 0.1734 0.8139 1 0.0
Ca1 Ca+2 0 0.28 0.5 0.9 0.0
Mg4 Mg+2 0 0.28 0.5 0.04 0.0
Na1 Na+1 0 0.5 0 0.32 0.0
Fe1 Fe+2 0 0.0894 0.5 0.08 0.0
Fe2 Fe+2 0 0.1762 0 0.045 0.0
O6 O-2 0.3434 0.1153 0.6143 1 0.0
Cr1 Cr+3 0 0.1762 0 0.015 0.0
K1 K+1 0.0169 0.5 0.0583 0.005 0.0
O2 O-2 0.1196 0.1736 0.7346 1 0.0
Na3 Na+1 0 0.4696 0 0.2 0.0
Al3 Al+3 0 0 0 0.27 0.0
Fe3 Fe+2 0 0 0 0.08 0.0
O1 O-2 0.106 0.0875 0.2146 1 0.0
